data_4080073
loop_
_publ_author_name
'Fasulo, Meg E.'
'Calimano, Elisa'
'Buchanan, J. Matthew'
'Tilley, T. Don'

_publ_section_title
;
 Multiple Si--H Bond Activations
 bytBu2PCH2CH2PtBu2andtBu2PCH2PtBu2Di(phosphine) Complexes of Rhodium and
 Iridium
;
_journal_issue 4
_journal_name_full Organometallics
_journal_page_first 1016
_journal_paper_doi 10.1021/om300943e
_journal_volume 32
_journal_year 2013
_chemical_formula_sum 'C41 H62 Cl Ir P2 Si'
_chemical_formula_weight 872.61
_chemical_name_systematic
; 
 ? 
;
_space_group_IT_number 14
_symmetry_cell_setting monoclinic
_symmetry_space_group_name_Hall '-P 2yn'
_symmetry_space_group_name_H-M 'P 1 21/n 1'
_atom_sites_solution_hydrogens geom
_atom_sites_solution_primary direct
_atom_sites_solution_secondary difmap
_audit_creation_method SHELXL-97
_cell_angle_alpha 90.000(5)
_cell_angle_beta 103.041(5)
_cell_angle_gamma 90.000(5)
_cell_formula_units_Z 4
_cell_length_a 14.427(5)
_cell_length_b 16.079(5)
_cell_length_c 18.585(5)
_cell_measurement_reflns_used 6369
_cell_measurement_temperature 138(2)
_cell_measurement_theta_max 23.250
_cell_measurement_theta_min 3.009
_cell_volume 4200(2)
_computing_cell_refinement 'Bruker APEX2 v. 2009.1'
_computing_data_collection 'Bruker APEX2 v. 2009.1'
_computing_data_reduction 'Bruker APEX2 v. 2009.1'
_computing_molecular_graphics ORTEP-32
_computing_publication_material CIFTAB
_computing_structure_refinement 'SHELXL-97 (Sheldrick, 2008)'
_computing_structure_solution 'SHELXS-97 (Sheldrick, 2008)'
_diffrn_ambient_temperature 138(2)
_diffrn_detector_area_resol_mean 8.192
_diffrn_measured_fraction_theta_full 0.996
_diffrn_measured_fraction_theta_max 0.996
_diffrn_measurement_device_type 'Bruker SMART 1000 CCD'
_diffrn_measurement_method '\f and \w scans'
_diffrn_radiation_monochromator graphite
_diffrn_radiation_source 'fine-focus sealed tube'
_diffrn_radiation_type MoK\a
_diffrn_radiation_wavelength 0.71069
_diffrn_reflns_av_R_equivalents 0.1412
_diffrn_reflns_av_sigmaI/netI 0.1697
_diffrn_reflns_limit_h_max 16
_diffrn_reflns_limit_h_min -14
_diffrn_reflns_limit_k_max 17
_diffrn_reflns_limit_k_min -17
_diffrn_reflns_limit_l_max 10
_diffrn_reflns_limit_l_min -20
_diffrn_reflns_number 15988
_diffrn_reflns_theta_full 23.25
_diffrn_reflns_theta_max 23.25
_diffrn_reflns_theta_min 2.90
_exptl_absorpt_coefficient_mu 3.373
_exptl_absorpt_correction_T_max 0.7692
_exptl_absorpt_correction_T_min 0.7234
_exptl_absorpt_correction_type multi-scan
_exptl_absorpt_process_details SADABS
_exptl_crystal_colour yellow
_exptl_crystal_density_diffrn 1.380
_exptl_crystal_density_method 'not measured'
_exptl_crystal_description block
_exptl_crystal_F_000 1784
_exptl_crystal_size_max 0.10
_exptl_crystal_size_mid 0.10
_exptl_crystal_size_min 0.08
_refine_diff_density_max 1.586
_refine_diff_density_min -2.267
_refine_diff_density_rms 0.265
_refine_ls_extinction_method none
_refine_ls_goodness_of_fit_ref 1.016
_refine_ls_hydrogen_treatment constr
_refine_ls_matrix_type full
_refine_ls_number_parameters 432
_refine_ls_number_reflns 5998
_refine_ls_number_restraints 6
_refine_ls_restrained_S_all 1.016
_refine_ls_R_factor_all 0.1250
_refine_ls_R_factor_gt 0.0772
_refine_ls_shift/su_max 0.002
_refine_ls_shift/su_mean 0.000
_refine_ls_structure_factor_coef Fsqd
_refine_ls_weighting_details 'calc w=1/[\s^2^(Fo^2^)+(0.0943P)^2^+0.0000P] where P=(Fo^2^+2Fc^2^)/3'
_refine_ls_weighting_scheme calc
_refine_ls_wR_factor_gt 0.1743
_refine_ls_wR_factor_ref 0.1945
_reflns_number_gt 3907
_reflns_number_total 5998
_reflns_threshold_expression >2sigma(I)
_cod_data_source_file om300943e_si_001.cif
_cod_data_source_block shelxl6
_cod_original_sg_symbol_H-M 'P 21/n'
_cod_database_code 4080073

loop_
_symmetry_equiv_pos_as_xyz
'x, y, z'
'-x+1/2, y+1/2, -z+1/2'
'-x, -y, -z'
'x-1/2, -y-1/2, z-1/2'

loop_
_atom_site_label
_atom_site_type_symbol
_atom_site_fract_x
_atom_site_fract_y
_atom_site_fract_z
_atom_site_U_iso_or_equiv
_atom_site_adp_type
_atom_site_occupancy
_atom_site_symmetry_multiplicity
_atom_site_calc_flag
_atom_site_refinement_flags
C1 C 1.0210(9) 0.3898(9) 0.2998(8) 0.020(3) Uani 1 1 d .
C2 C 0.9655(10) 0.4352(8) 0.3425(8) 0.020(3) Uani 1 1 d .
C3 C 1.0088(11) 0.4836(10) 0.4025(9) 0.037(4) Uani 1 1 d .
H3 H 0.9715 0.5120 0.4308 0.045 Uiso 1 1 calc R
C4 C 1.1110(12) 0.4903(10) 0.4214(9) 0.039(4) Uani 1 1 d .
H4 H 1.1424 0.5201 0.4641 0.047 Uiso 1 1 calc R
C5 C 1.1605(11) 0.4538(10) 0.3777(9) 0.034(4) Uani 1 1 d .
H5 H 1.2275 0.4618 0.3891 0.040 Uiso 1 1 calc R
C6 C 1.1213(12) 0.4049(9) 0.3167(8) 0.035(4) Uani 1 1 d .
C7 C 1.1817(10) 0.3720(10) 0.2667(8) 0.026(4) Uani 1 1 d .
C8 C 1.2522(12) 0.4222(11) 0.2428(9) 0.041(5) Uani 1 1 d .
C9 C 1.3043(12) 0.3880(14) 0.1966(9) 0.048(5) Uani 1 1 d .
H9 H 1.3485 0.4229 0.1802 0.058 Uiso 1 1 calc R
C10 C 1.2970(12) 0.3073(13) 0.1726(9) 0.045(5) Uani 1 1 d .
C11 C 1.2254(11) 0.2584(10) 0.1938(9) 0.036(4) Uani 1 1 d .
H11 H 1.2159 0.2028 0.1763 0.044 Uiso 1 1 calc R
C12 C 1.1680(10) 0.2892(10) 0.2397(8) 0.031(4) Uani 1 1 d .
C13 C 1.2663(11) 0.5143(9) 0.2641(8) 0.036(4) Uani 1 1 d .
H13A H 1.3085 0.5191 0.3133 0.054 Uiso 1 1 calc R
H13B H 1.2045 0.5395 0.2647 0.054 Uiso 1 1 calc R
H13C H 1.2947 0.5433 0.2280 0.054 Uiso 1 1 calc R
C14 C 1.3576(12) 0.2722(15) 0.1226(12) 0.079(7) Uani 1 1 d .
H14A H 1.3243 0.2796 0.0708 0.119 Uiso 1 1 calc R
H14B H 1.3688 0.2128 0.1329 0.119 Uiso 1 1 calc R
H14C H 1.4186 0.3016 0.1317 0.119 Uiso 1 1 calc R
C15 C 1.0867(10) 0.2404(9) 0.2563(9) 0.030(4) Uani 1 1 d .
H15A H 1.1008 0.2256 0.3094 0.036 Uiso 1 1 calc R
H15B H 1.0783 0.1883 0.2273 0.036 Uiso 1 1 calc R
C16 C 0.8574(10) 0.4426(9) 0.3205(8) 0.027(4) Uani 1 1 d .
C17 C 0.8209(11) 0.5024(9) 0.2624(8) 0.027(4) Uani 1 1 d .
C18 C 0.7219(10) 0.5159(9) 0.2443(8) 0.027(4) Uani 1 1 d .
H18 H 0.6964 0.5545 0.2063 0.032 Uiso 1 1 calc R
C19 C 0.6608(11) 0.4754(11) 0.2796(8) 0.034(4) Uani 1 1 d .
C20 C 0.6969(11) 0.4197(10) 0.3375(9) 0.036(4) Uani 1 1 d .
H20 H 0.6546 0.3940 0.3631 0.043 Uiso 1 1 calc R
C21 C 0.7958(11) 0.4012(9) 0.3581(8) 0.028(4) Uani 1 1 d .
C22 C 0.8842(11) 0.5534(9) 0.2278(8) 0.034(4) Uani 1 1 d .
H22A H 0.8465 0.5954 0.1958 0.051 Uiso 1 1 calc R
H22B H 0.9163 0.5176 0.1983 0.051 Uiso 1 1 calc R
H22C H 0.9319 0.5809 0.2664 0.051 Uiso 1 1 calc R
C23 C 0.5528(12) 0.4883(11) 0.2621(10) 0.051(5) Uani 1 1 d .
H23A H 0.5384 0.5445 0.2770 0.077 Uiso 1 1 calc R
H23B H 0.5236 0.4472 0.2891 0.077 Uiso 1 1 calc R
H23C H 0.5271 0.4815 0.2089 0.077 Uiso 1 1 calc R
C24 C 0.8328(13) 0.3425(11) 0.4222(9) 0.050(5) Uani 1 1 d .
H24A H 0.8072 0.2866 0.4094 0.076 Uiso 1 1 calc R
H24B H 0.8126 0.3623 0.4661 0.076 Uiso 1 1 calc R
H24C H 0.9024 0.3407 0.4323 0.076 Uiso 1 1 calc R
C25 C 0.7834(9) 0.2689(9) -0.0401(7) 0.021(3) Uani 1 1 d .
H25A H 0.7599 0.3027 -0.0850 0.025 Uiso 1 1 calc R
H25B H 0.7624 0.2105 -0.0497 0.025 Uiso 1 1 calc R
C26 C 0.9696(10) 0.1700(10) -0.0115(8) 0.030(4) Uani 1 1 d .
C27 C 0.9517(16) 0.1138(13) 0.0480(12) 0.077(7) Uani 1 1 d U
H27A H 0.8835 0.1018 0.0394 0.116 Uiso 1 1 calc R
H27B H 0.9731 0.1410 0.0961 0.116 Uiso 1 1 calc R
H27C H 0.9869 0.0617 0.0474 0.116 Uiso 1 1 calc R
C28 C 0.9351(14) 0.1256(10) -0.0850(10) 0.055(6) Uani 1 1 d .
H28A H 0.9539 0.0669 -0.0796 0.083 Uiso 1 1 calc R
H28B H 0.9635 0.1516 -0.1226 0.083 Uiso 1 1 calc R
H28C H 0.8656 0.1295 -0.1001 0.083 Uiso 1 1 calc R
C29 C 1.0786(13) 0.1755(14) -0.0007(14) 0.093(9) Uani 1 1 d .
H29A H 1.1059 0.2026 0.0466 0.139 Uiso 1 1 calc R
H29B H 1.0942 0.2080 -0.0410 0.139 Uiso 1 1 calc R
H29C H 1.1051 0.1194 -0.0008 0.139 Uiso 1 1 calc R
C30 C 0.9615(12) 0.3470(10) -0.0740(9) 0.041(5) Uani 1 1 d .
C31 C 0.9548(13) 0.3110(12) -0.1514(9) 0.057(6) Uani 1 1 d .
H31A H 0.8913 0.2872 -0.1699 0.086 Uiso 1 1 calc R
H31B H 1.0029 0.2674 -0.1490 0.086 Uiso 1 1 calc R
H31C H 0.9658 0.3553 -0.1847 0.086 Uiso 1 1 calc R
C32 C 1.0638(12) 0.3700(12) -0.0394(10) 0.055(5) Uani 1 1 d .
H32A H 1.0877 0.4081 -0.0722 0.083 Uiso 1 1 calc R
H32B H 1.1029 0.3195 -0.0319 0.083 Uiso 1 1 calc R
H32C H 1.0669 0.3971 0.0083 0.083 Uiso 1 1 calc R
C33 C 0.9050(12) 0.4290(10) -0.0839(9) 0.044(5) Uani 1 1 d .
H33A H 0.9272 0.4644 -0.1196 0.066 Uiso 1 1 calc R
H33B H 0.9147 0.4579 -0.0364 0.066 Uiso 1 1 calc R
H33C H 0.8372 0.4171 -0.1022 0.066 Uiso 1 1 calc R
C34 C 0.6687(11) 0.2313(11) 0.0731(8) 0.039(5) Uani 1 1 d .
C35 C 0.7236(11) 0.1463(9) 0.0824(9) 0.037(4) Uani 1 1 d .
H35A H 0.6848 0.1037 0.0993 0.055 Uiso 1 1 calc R
H35B H 0.7839 0.1526 0.1188 0.055 Uiso 1 1 calc R
H35C H 0.7363 0.1295 0.0349 0.055 Uiso 1 1 calc R
C36 C 0.5764(12) 0.2147(11) 0.0194(9) 0.048(5) Uani 1 1 d .
H36A H 0.5890 0.1986 -0.0284 0.072 Uiso 1 1 calc R
H36B H 0.5372 0.2651 0.0132 0.072 Uiso 1 1 calc R
H36C H 0.5427 0.1696 0.0381 0.072 Uiso 1 1 calc R
C37 C 0.6554(10) 0.2553(11) 0.1504(9) 0.043(5) Uani 1 1 d .
H37A H 0.6124 0.3031 0.1463 0.065 Uiso 1 1 calc R
H37B H 0.7171 0.2698 0.1822 0.065 Uiso 1 1 calc R
H37C H 0.6280 0.2081 0.1719 0.065 Uiso 1 1 calc R
C38 C 0.6657(11) 0.4093(10) 0.0093(9) 0.037(4) Uani 1 1 d .
C39 C 0.6053(11) 0.3963(10) -0.0680(9) 0.042(5) Uani 1 1 d .
H39A H 0.5709 0.4477 -0.0852 0.063 Uiso 1 1 calc R
H39B H 0.5595 0.3514 -0.0674 0.063 Uiso 1 1 calc R
H39C H 0.6463 0.3814 -0.1014 0.063 Uiso 1 1 calc R
C40 C 0.6005(11) 0.4248(11) 0.0640(9) 0.043(5) Uani 1 1 d .
H40A H 0.5745 0.4813 0.0570 0.065 Uiso 1 1 calc R
H40B H 0.6376 0.4184 0.1147 0.065 Uiso 1 1 calc R
H40C H 0.5482 0.3845 0.0546 0.065 Uiso 1 1 calc R
C41 C 0.7274(13) 0.4874(10) 0.0129(9) 0.049(5) Uani 1 1 d .
H41A H 0.7611 0.4861 -0.0273 0.073 Uiso 1 1 calc R
H41B H 0.7736 0.4892 0.0604 0.073 Uiso 1 1 calc R
H41C H 0.6868 0.5369 0.0078 0.073 Uiso 1 1 calc R
Si1 Si 0.9748(3) 0.3029(3) 0.2328(2) 0.0216(10) Uani 1 1 d .
P1 P 0.9165(3) 0.2772(2) -0.0059(2) 0.0253(10) Uani 1 1 d .
P2 P 0.7461(3) 0.3127(2) 0.0418(2) 0.0250(10) Uani 1 1 d .
Cl1 Cl 0.8903(3) 0.2300(2) 0.2903(2) 0.0348(10) Uani 1 1 d .
Ir1 Ir 0.90387(4) 0.33207(3) 0.11038(3) 0.0209(2) Uani 1 1 d .

loop_
_atom_site_aniso_label
_atom_site_aniso_U_11
_atom_site_aniso_U_22
_atom_site_aniso_U_33
_atom_site_aniso_U_23
_atom_site_aniso_U_13
_atom_site_aniso_U_12
C1 0.008(7) 0.029(9) 0.026(9) 0.011(7) 0.008(6) 0.009(6)
C2 0.023(8) 0.012(7) 0.024(9) -0.002(7) 0.000(7) -0.003(6)
C3 0.034(10) 0.040(10) 0.038(11) 0.007(9) 0.008(8) 0.001(8)
C4 0.040(11) 0.034(10) 0.037(10) 0.004(9) -0.005(9) -0.008(9)
C5 0.027(9) 0.041(10) 0.030(10) 0.001(8) 0.002(8) -0.007(8)
C6 0.050(11) 0.028(9) 0.026(10) 0.000(8) 0.007(8) 0.005(8)
C7 0.017(8) 0.045(10) 0.015(9) 0.007(8) 0.003(7) 0.003(8)
C8 0.041(10) 0.046(11) 0.025(10) 0.005(8) -0.015(8) -0.014(9)
C9 0.029(10) 0.092(17) 0.023(10) 0.005(10) 0.005(8) 0.010(11)
C10 0.025(10) 0.090(16) 0.026(10) 0.003(10) 0.017(8) 0.024(10)
C11 0.032(10) 0.037(10) 0.033(10) 0.008(8) -0.006(8) 0.006(8)
C12 0.022(9) 0.036(10) 0.025(9) 0.003(8) -0.012(7) 0.003(8)
C13 0.040(10) 0.039(10) 0.028(10) -0.002(8) 0.007(8) -0.011(8)
C14 0.025(11) 0.111(19) 0.108(19) -0.032(15) 0.029(11) 0.005(12)
C15 0.019(8) 0.033(9) 0.033(10) -0.005(8) -0.001(7) 0.003(7)
C16 0.027(9) 0.032(9) 0.019(9) -0.015(7) 0.000(7) 0.001(7)
C17 0.050(10) 0.015(8) 0.019(9) -0.010(7) 0.013(7) -0.012(8)
C18 0.033(9) 0.026(9) 0.021(9) 0.006(7) 0.005(7) 0.005(7)
C19 0.025(9) 0.059(12) 0.020(9) -0.002(8) 0.007(7) 0.028(9)
C20 0.026(9) 0.052(11) 0.034(10) -0.021(9) 0.016(8) -0.015(8)
C21 0.030(9) 0.026(9) 0.032(9) 0.005(7) 0.012(7) 0.000(7)
C22 0.041(10) 0.032(9) 0.026(9) -0.011(8) 0.003(8) -0.002(8)
C23 0.050(11) 0.048(12) 0.050(12) 0.002(10) -0.002(9) 0.029(10)
C24 0.065(13) 0.050(12) 0.035(11) 0.020(9) 0.010(9) -0.001(10)
C25 0.025(8) 0.022(8) 0.012(8) -0.008(6) -0.001(6) 0.009(7)
C26 0.026(8) 0.043(10) 0.027(9) -0.005(8) 0.016(7) -0.002(8)
C27 0.094(10) 0.065(10) 0.076(10) -0.005(8) 0.026(8) 0.023(8)
C28 0.085(15) 0.027(10) 0.049(12) -0.013(9) 0.004(11) -0.020(10)
C29 0.042(13) 0.082(17) 0.13(2) -0.032(16) -0.027(13) 0.020(12)
C30 0.050(11) 0.034(11) 0.036(10) 0.004(8) 0.002(8) -0.015(9)
C31 0.052(12) 0.088(16) 0.040(12) -0.014(11) 0.027(9) -0.024(11)
C32 0.048(12) 0.078(14) 0.041(12) 0.007(11) 0.010(9) -0.021(11)
C33 0.049(11) 0.042(11) 0.039(11) 0.015(9) 0.007(9) 0.004(9)
C34 0.034(10) 0.066(13) 0.015(9) 0.007(8) 0.000(7) -0.012(9)
C35 0.033(9) 0.023(9) 0.047(11) 0.003(8) -0.006(8) -0.018(7)
C36 0.052(12) 0.046(12) 0.048(12) -0.013(10) 0.017(10) -0.016(10)
C37 0.016(8) 0.052(12) 0.058(13) 0.004(9) 0.002(8) -0.020(8)
C38 0.027(9) 0.044(11) 0.045(11) -0.014(9) 0.013(8) 0.012(8)
C39 0.025(9) 0.051(11) 0.041(11) 0.003(9) -0.012(8) 0.010(8)
C40 0.031(10) 0.060(12) 0.036(11) -0.009(9) 0.001(8) 0.008(9)
C41 0.070(13) 0.033(10) 0.042(11) -0.002(9) 0.010(9) 0.023(10)
Si1 0.019(2) 0.025(2) 0.022(2) 0.0016(18) 0.0051(18) -0.0032(18)
P1 0.025(2) 0.029(2) 0.022(2) -0.0056(19) 0.0057(17) -0.0011(18)
P2 0.022(2) 0.030(2) 0.021(2) 0.0022(18) 0.0009(17) 0.0006(17)
Cl1 0.037(2) 0.036(2) 0.031(2) 0.0025(19) 0.0065(18) -0.0023(19)
Ir1 0.0200(3) 0.0234(3) 0.0181(3) -0.0010(3) 0.0021(2) 0.0006(3)

loop_
_atom_type_symbol
_atom_type_description
_atom_type_scat_dispersion_real
_atom_type_scat_dispersion_imag
_atom_type_scat_source
C C 0.0033 0.0016 'International Tables Vol C Tables 4.2.6.8 and 6.1.1.4'
H H 0.0000 0.0000 'International Tables Vol C Tables 4.2.6.8 and 6.1.1.4'
Si Si 0.0817 0.0704 'International Tables Vol C Tables 4.2.6.8 and 6.1.1.4'
P P 0.1023 0.0942 'International Tables Vol C Tables 4.2.6.8 and 6.1.1.4'
Cl Cl 0.1484 0.1585 'International Tables Vol C Tables 4.2.6.8 and 6.1.1.4'
Ir Ir -1.4442 7.9887 'International Tables Vol C Tables 4.2.6.8 and 6.1.1.4'

loop_
_geom_angle_atom_site_label_1
_geom_angle_atom_site_label_2
_geom_angle_atom_site_label_3
_geom_angle
C6 C1 C2 116.9(13)
C6 C1 Si1 117.3(11)
C2 C1 Si1 125.3(10)
C3 C2 C1 121.3(13)
C3 C2 C16 114.8(13)
C1 C2 C16 123.5(12)
C2 C3 C4 119.2(15)
C2 C3 H3 120.4
C4 C3 H3 120.4
C5 C4 C3 118.6(15)
C5 C4 H4 120.7
C3 C4 H4 120.7
C4 C5 C6 124.8(15)
C4 C5 H5 117.6
C6 C5 H5 117.6
C5 C6 C1 118.7(15)
C5 C6 C7 121.1(15)
C1 C6 C7 120.2(13)
C12 C7 C8 117.9(15)
C12 C7 C6 119.5(14)
C8 C7 C6 122.6(15)
C9 C8 C7 119.3(17)
C9 C8 C13 119.2(17)
C7 C8 C13 121.4(17)
C10 C9 C8 124.7(18)
C10 C9 H9 117.6
C8 C9 H9 117.6
C9 C10 C11 116.1(16)
C9 C10 C14 122.6(18)
C11 C10 C14 121.2(19)
C12 C11 C10 122.5(16)
C12 C11 H11 118.7
C10 C11 H11 118.7
C11 C12 C7 119.3(15)
C11 C12 C15 122.4(14)
C7 C12 C15 118.1(14)
C8 C13 H13A 109.5
C8 C13 H13B 109.5
H13A C13 H13B 109.5
C8 C13 H13C 109.5
H13A C13 H13C 109.5
H13B C13 H13C 109.5
C10 C14 H14A 109.5
C10 C14 H14B 109.5
H14A C14 H14B 109.5
C10 C14 H14C 109.5
H14A C14 H14C 109.5
H14B C14 H14C 109.5
C12 C15 Si1 110.2(10)
C12 C15 H15A 109.6
Si1 C15 H15A 109.6
C12 C15 H15B 109.6
Si1 C15 H15B 109.6
H15A C15 H15B 108.1
C21 C16 C17 121.0(13)
C21 C16 C2 123.3(13)
C17 C16 C2 115.4(13)
C18 C17 C16 117.2(13)
C18 C17 C22 120.3(14)
C16 C17 C22 122.3(14)
C19 C18 C17 122.6(13)
C19 C18 H18 118.7
C17 C18 H18 118.7
C18 C19 C20 120.0(13)
C18 C19 C23 124.4(14)
C20 C19 C23 115.6(15)
C19 C20 C21 121.0(14)
C19 C20 H20 119.5
C21 C20 H20 119.5
C16 C21 C20 118.2(14)
C16 C21 C24 122.1(14)
C20 C21 C24 119.7(14)
C17 C22 H22A 109.5
C17 C22 H22B 109.5
H22A C22 H22B 109.5
C17 C22 H22C 109.5
H22A C22 H22C 109.5
H22B C22 H22C 109.5
C19 C23 H23A 109.5
C19 C23 H23B 109.5
H23A C23 H23B 109.5
C19 C23 H23C 109.5
H23A C23 H23C 109.5
H23B C23 H23C 109.5
C21 C24 H24A 109.5
C21 C24 H24B 109.5
H24A C24 H24B 109.5
C21 C24 H24C 109.5
H24A C24 H24C 109.5
H24B C24 H24C 109.5
P2 C25 P1 99.0(6)
P2 C25 H25A 112.0
P1 C25 H25A 112.0
P2 C25 H25B 112.0
P1 C25 H25B 112.0
H25A C25 H25B 109.6
C27 C26 C28 107.7(15)
C27 C26 C29 106.2(16)
C28 C26 C29 105.2(15)
C27 C26 P1 111.6(12)
C28 C26 P1 114.9(11)
C29 C26 P1 110.7(12)
C26 C27 H27A 109.5
C26 C27 H27B 109.5
H27A C27 H27B 109.5
C26 C27 H27C 109.5
H27A C27 H27C 109.5
H27B C27 H27C 109.5
C26 C28 H28A 109.5
C26 C28 H28B 109.5
H28A C28 H28B 109.5
C26 C28 H28C 109.5
H28A C28 H28C 109.5
H28B C28 H28C 109.5
C26 C29 H29A 109.5
C26 C29 H29B 109.5
H29A C29 H29B 109.5
C26 C29 H29C 109.5
H29A C29 H29C 109.5
H29B C29 H29C 109.5
C32 C30 C31 109.9(15)
C32 C30 C33 106.3(14)
C31 C30 C33 107.0(14)
C32 C30 P1 107.7(11)
C31 C30 P1 116.1(11)
C33 C30 P1 109.4(12)
C30 C31 H31A 109.5
C30 C31 H31B 109.5
H31A C31 H31B 109.5
C30 C31 H31C 109.5
H31A C31 H31C 109.5
H31B C31 H31C 109.5
C30 C32 H32A 109.5
C30 C32 H32B 109.5
H32A C32 H32B 109.5
C30 C32 H32C 109.5
H32A C32 H32C 109.5
H32B C32 H32C 109.5
C30 C33 H33A 109.5
C30 C33 H33B 109.5
H33A C33 H33B 109.5
C30 C33 H33C 109.5
H33A C33 H33C 109.5
H33B C33 H33C 109.5
C36 C34 C37 112.8(14)
C36 C34 C35 105.6(13)
C37 C34 C35 106.3(13)
C36 C34 P2 114.5(11)
C37 C34 P2 108.7(11)
C35 C34 P2 108.5(11)
C34 C35 H35A 109.5
C34 C35 H35B 109.5
H35A C35 H35B 109.5
C34 C35 H35C 109.5
H35A C35 H35C 109.5
H35B C35 H35C 109.5
C34 C36 H36A 109.5
C34 C36 H36B 109.5
H36A C36 H36B 109.5
C34 C36 H36C 109.5
H36A C36 H36C 109.5
H36B C36 H36C 109.5
C34 C37 H37A 109.5
C34 C37 H37B 109.5
H37A C37 H37B 109.5
C34 C37 H37C 109.5
H37A C37 H37C 109.5
H37B C37 H37C 109.5
C39 C38 C41 110.9(14)
C39 C38 C40 109.8(13)
C41 C38 C40 105.8(13)
C39 C38 P2 111.0(11)
C41 C38 P2 109.9(10)
C40 C38 P2 109.3(12)
C38 C39 H39A 109.5
C38 C39 H39B 109.5
H39A C39 H39B 109.5
C38 C39 H39C 109.5
H39A C39 H39C 109.5
H39B C39 H39C 109.5
C38 C40 H40A 109.5
C38 C40 H40B 109.5
H40A C40 H40B 109.5
C38 C40 H40C 109.5
H40A C40 H40C 109.5
H40B C40 H40C 109.5
C38 C41 H41A 109.5
C38 C41 H41B 109.5
H41A C41 H41B 109.5
C38 C41 H41C 109.5
H41A C41 H41C 109.5
H41B C41 H41C 109.5
C15 Si1 C1 94.9(6)
C15 Si1 Cl1 98.5(5)
C1 Si1 Cl1 103.4(5)
C15 Si1 Ir1 120.3(5)
C1 Si1 Ir1 120.6(4)
Cl1 Si1 Ir1 115.12(19)
C25 P1 C26 108.1(6)
C25 P1 C30 106.9(7)
C26 P1 C30 107.1(7)
C25 P1 Ir1 93.0(4)
C26 P1 Ir1 120.1(5)
C30 P1 Ir1 119.4(5)
C25 P2 C34 106.8(7)
C25 P2 C38 108.0(7)
C34 P2 C38 107.1(8)
C25 P2 Ir1 94.0(4)
C34 P2 Ir1 119.2(5)
C38 P2 Ir1 119.7(5)
Si1 Ir1 P2 131.22(14)
Si1 Ir1 P1 135.08(14)
P2 Ir1 P1 73.93(14)

loop_
_geom_bond_atom_site_label_1
_geom_bond_atom_site_label_2
_geom_bond_distance
C1 C6 1.43(2)
C1 C2 1.445(19)
C1 Si1 1.890(15)
C2 C3 1.388(19)
C2 C16 1.524(19)
C3 C4 1.44(2)
C3 H3 0.9500
C4 C5 1.33(2)
C4 H4 0.9500
C5 C6 1.39(2)
C5 H5 0.9500
C6 C7 1.51(2)
C7 C12 1.42(2)
C7 C8 1.44(2)
C8 C9 1.38(2)
C8 C13 1.54(2)
C9 C10 1.37(3)
C9 H9 0.9500
C10 C11 1.42(2)
C10 C14 1.52(2)
C11 C12 1.41(2)
C11 H11 0.9500
C12 C15 1.50(2)
C13 H13A 0.9800
C13 H13B 0.9800
C13 H13C 0.9800
C14 H14A 0.9800
C14 H14B 0.9800
C14 H14C 0.9800
C15 Si1 1.868(14)
C15 H15A 0.9900
C15 H15B 0.9900
C16 C21 1.42(2)
C16 C17 1.45(2)
C17 C18 1.41(2)
C17 C22 1.48(2)
C18 C19 1.38(2)
C18 H18 0.9500
C19 C20 1.41(2)
C19 C23 1.53(2)
C20 C21 1.42(2)
C20 H20 0.9500
C21 C24 1.52(2)
C22 H22A 0.9800
C22 H22B 0.9800
C22 H22C 0.9800
C23 H23A 0.9800
C23 H23B 0.9800
C23 H23C 0.9800
C24 H24A 0.9800
C24 H24B 0.9800
C24 H24C 0.9800
C25 P2 1.863(14)
C25 P1 1.887(13)
C25 H25A 0.9900
C25 H25B 0.9900
C26 C27 1.50(3)
C26 C28 1.52(2)
C26 C29 1.54(2)
C26 P1 1.898(16)
C27 H27A 0.9800
C27 H27B 0.9800
C27 H27C 0.9800
C28 H28A 0.9800
C28 H28B 0.9800
C28 H28C 0.9800
C29 H29A 0.9800
C29 H29B 0.9800
C29 H29C 0.9800
C30 C32 1.52(2)
C30 C31 1.53(2)
C30 C33 1.54(2)
C30 P1 1.913(17)
C31 H31A 0.9800
C31 H31B 0.9800
C31 H31C 0.9800
C32 H32A 0.9800
C32 H32B 0.9800
C32 H32C 0.9800
C33 H33A 0.9800
C33 H33B 0.9800
C33 H33C 0.9800
C34 C36 1.50(2)
C34 C37 1.54(2)
C34 C35 1.57(2)
C34 P2 1.895(17)
C35 H35A 0.9800
C35 H35B 0.9800
C35 H35C 0.9800
C36 H36A 0.9800
C36 H36B 0.9800
C36 H36C 0.9800
C37 H37A 0.9800
C37 H37B 0.9800
C37 H37C 0.9800
C38 C39 1.52(2)
C38 C41 1.53(2)
C38 C40 1.55(2)
C38 P2 1.951(16)
C39 H39A 0.9800
C39 H39B 0.9800
C39 H39C 0.9800
C40 H40A 0.9800
C40 H40B 0.9800
C40 H40C 0.9800
C41 H41A 0.9800
C41 H41B 0.9800
C41 H41C 0.9800
Si1 Cl1 2.142(6)
Si1 Ir1 2.323(4)
P1 Ir1 2.378(4)
P2 Ir1 2.365(4)

loop_
_geom_torsion_atom_site_label_1
_geom_torsion_atom_site_label_2
_geom_torsion_atom_site_label_3
_geom_torsion_atom_site_label_4
_geom_torsion
C6 C1 C2 C3 -7(2)
Si1 C1 C2 C3 164.5(11)
C6 C1 C2 C16 165.0(13)
Si1 C1 C2 C16 -23(2)
C1 C2 C3 C4 2(2)
C16 C2 C3 C4 -171.3(13)
C2 C3 C4 C5 4(2)
C3 C4 C5 C6 -4(3)
C4 C5 C6 C1 -2(2)
C4 C5 C6 C7 174.8(15)
C2 C1 C6 C5 8(2)
Si1 C1 C6 C5 -165.0(11)
C2 C1 C6 C7 -169.4(13)
Si1 C1 C6 C7 18.1(18)
C5 C6 C7 C12 138.9(14)
C1 C6 C7 C12 -44.3(19)
C5 C6 C7 C8 -43(2)
C1 C6 C7 C8 133.9(15)
C12 C7 C8 C9 -1(2)
C6 C7 C8 C9 -179.5(14)
C12 C7 C8 C13 175.0(12)
C6 C7 C8 C13 -3(2)
C7 C8 C9 C10 -2(2)
C13 C8 C9 C10 -178.7(14)
C8 C9 C10 C11 4(2)
C8 C9 C10 C14 -178.9(17)
C9 C10 C11 C12 -3(2)
C14 C10 C11 C12 -179.7(15)
C10 C11 C12 C7 0(2)
C10 C11 C12 C15 174.2(13)
C8 C7 C12 C11 2.5(19)
C6 C7 C12 C11 -179.2(13)
C8 C7 C12 C15 -172.3(13)
C6 C7 C12 C15 6.0(19)
C11 C12 C15 Si1 -125.4(13)
C7 C12 C15 Si1 49.3(15)
C3 C2 C16 C21 -78.9(18)
C1 C2 C16 C21 108.3(17)
C3 C2 C16 C17 94.8(15)
C1 C2 C16 C17 -78.0(17)
C21 C16 C17 C18 -1(2)
C2 C16 C17 C18 -175.2(12)
C21 C16 C17 C22 173.0(13)
C2 C16 C17 C22 -0.8(19)
C16 C17 C18 C19 0(2)
C22 C17 C18 C19 -174.1(14)
C17 C18 C19 C20 2(2)
C17 C18 C19 C23 179.8(14)
C18 C19 C20 C21 -3(2)
C23 C19 C20 C21 178.8(14)
C17 C16 C21 C20 0(2)
C2 C16 C21 C20 173.5(13)
C17 C16 C21 C24 -176.1(14)
C2 C16 C21 C24 -3(2)
C19 C20 C21 C16 2(2)
C19 C20 C21 C24 178.4(15)
C12 C15 Si1 C1 -60.8(11)
C12 C15 Si1 Cl1 -165.1(10)
C12 C15 Si1 Ir1 69.1(11)
C6 C1 Si1 C15 28.6(12)
C2 C1 Si1 C15 -143.2(12)
C6 C1 Si1 Cl1 128.6(10)
C2 C1 Si1 Cl1 -43.2(12)
C6 C1 Si1 Ir1 -101.0(11)
C2 C1 Si1 Ir1 87.2(12)
P2 C25 P1 C26 124.7(7)
P2 C25 P1 C30 -120.3(7)
P2 C25 P1 Ir1 1.6(6)
C27 C26 P1 C25 -74.2(14)
C28 C26 P1 C25 48.7(13)
C29 C26 P1 C25 167.7(13)
C27 C26 P1 C30 170.9(13)
C28 C26 P1 C30 -66.1(13)
C29 C26 P1 C30 52.9(15)
C27 C26 P1 Ir1 30.4(14)
C28 C26 P1 Ir1 153.3(10)
C29 C26 P1 Ir1 -87.7(14)
C32 C30 P1 C25 167.8(12)
C31 C30 P1 C25 -68.5(14)
C33 C30 P1 C25 52.7(12)
C32 C30 P1 C26 -76.5(13)
C31 C30 P1 C26 47.1(14)
C33 C30 P1 C26 168.3(10)
C32 C30 P1 Ir1 64.4(13)
C31 C30 P1 Ir1 -172.0(11)
C33 C30 P1 Ir1 -50.8(12)
P1 C25 P2 C34 -123.8(7)
P1 C25 P2 C38 121.3(7)
P1 C25 P2 Ir1 -1.6(6)
C36 C34 P2 C25 -65.9(14)
C37 C34 P2 C25 167.0(11)
C35 C34 P2 C25 51.7(11)
C36 C34 P2 C38 49.6(15)
C37 C34 P2 C38 -77.6(12)
C35 C34 P2 C38 167.2(10)
C36 C34 P2 Ir1 -170.5(11)
C37 C34 P2 Ir1 62.3(13)
C35 C34 P2 Ir1 -52.9(11)
C39 C38 P2 C25 35.1(13)
C41 C38 P2 C25 -88.0(12)
C40 C38 P2 C25 156.4(11)
C39 C38 P2 C34 -79.6(13)
C41 C38 P2 C34 157.3(11)
C40 C38 P2 C34 41.7(12)
C39 C38 P2 Ir1 140.8(10)
C41 C38 P2 Ir1 17.7(13)
C40 C38 P2 Ir1 -98.0(11)
C15 Si1 Ir1 P2 127.9(6)
C1 Si1 Ir1 P2 -114.7(5)
Cl1 Si1 Ir1 P2 10.3(3)
C15 Si1 Ir1 P1 16.9(6)
C1 Si1 Ir1 P1 134.3(5)
Cl1 Si1 Ir1 P1 -100.6(3)
C25 P2 Ir1 Si1 -135.3(5)
C34 P2 Ir1 Si1 -23.6(7)
C38 P2 Ir1 Si1 111.3(6)
C25 P2 Ir1 P1 1.3(5)
C34 P2 Ir1 P1 113.1(7)
C38 P2 Ir1 P1 -112.0(6)
C25 P1 Ir1 Si1 131.7(5)
C26 P1 Ir1 Si1 18.8(6)
C30 P1 Ir1 Si1 -117.0(6)
C25 P1 Ir1 P2 -1.3(5)
C26 P1 Ir1 P2 -114.2(6)
C30 P1 Ir1 P2 109.9(6)
